data_4310065
loop_
_publ_author_name
'Peter H. Dinolfo'
'Kurt D. Benkstein'
'Charlotte L. Stern'
'Joseph T. Hupp'

_publ_section_title
;
C- and Z-Shaped Coordination Compounds. Synthesis, Structure, and
Spectroelectrochemistry of cis-
and trans-[Re(CO)3(L)]2-2,2'-bisbenzimidizolate with L = 4-Phenylpyridine,
2,4'-Bipyridine, or Pyridine
;
_journal_name_full 'Inorganic Chemistry'
_journal_page_first 8707
_journal_page_last 8714
_journal_paper_doi 10.1021/ic050894u
_journal_volume 44
_journal_year 2005
_chemical_formula_sum 'C30 H18 N6 O6 Re2'
_chemical_formula_weight 930.90
_chemical_name_systematic
; 
 ? 
;
_space_group_IT_number 14
_symmetry_cell_setting monoclinic
_symmetry_space_group_name_Hall '-P 2yn'
_symmetry_space_group_name_H-M 'P 1 21/n 1'
_atom_sites_solution_hydrogens geom
_atom_sites_solution_primary direct
_atom_sites_solution_secondary difmap
_audit_creation_method SHELXL-97
_cell_angle_alpha 90.00
_cell_angle_beta 91.161(3)
_cell_angle_gamma 90.00
_cell_formula_units_Z 2
_cell_length_a 9.0787(18)
_cell_length_b 16.653(3)
_cell_length_c 9.4591(19)
_cell_measurement_temperature 153(2)
_cell_volume 1429.8(5)
_computing_cell_refinement 'Bruker SMART'
_computing_data_collection 'Bruker SMART'
_computing_data_reduction 'Bruker SHELXTL'
_computing_molecular_graphics 'Bruker SHELXTL'
_computing_publication_material 'Bruker SHELXTL'
_computing_structure_refinement 'SHELXL-97 (Sheldrick, 1997)'
_computing_structure_solution 'SHELXS-97 (Sheldrick, 1990)'
_diffrn_ambient_temperature 153(2)
_diffrn_measured_fraction_theta_full 0.967
_diffrn_measured_fraction_theta_max 0.967
_diffrn_measurement_device_type 'CCD area detector'
_diffrn_measurement_method 'omega scans'
_diffrn_radiation_monochromator graphite
_diffrn_radiation_source 'fine-focus sealed tube'
_diffrn_radiation_type MoK\a
_diffrn_radiation_wavelength 0.71073
_diffrn_reflns_av_R_equivalents 0.0432
_diffrn_reflns_av_sigmaI/netI 0.0244
_diffrn_reflns_limit_h_max 12
_diffrn_reflns_limit_h_min -12
_diffrn_reflns_limit_k_max 22
_diffrn_reflns_limit_k_min -21
_diffrn_reflns_limit_l_max 12
_diffrn_reflns_limit_l_min -12
_diffrn_reflns_number 12926
_diffrn_reflns_theta_full 28.29
_diffrn_reflns_theta_max 28.29
_diffrn_reflns_theta_min 2.45
_exptl_absorpt_coefficient_mu 8.514
_exptl_absorpt_correction_T_max 0.4423
_exptl_absorpt_correction_T_min 0.0973
_exptl_absorpt_correction_type integration
_exptl_crystal_colour yellow
_exptl_crystal_density_diffrn 2.162
_exptl_crystal_density_method 'not measured'
_exptl_crystal_description plate
_exptl_crystal_F_000 876
_exptl_crystal_size_max 0.30
_exptl_crystal_size_mid 0.28
_exptl_crystal_size_min 0.10
_refine_diff_density_max 1.146
_refine_diff_density_min -0.907
_refine_diff_density_rms 0.140
_refine_ls_extinction_coef 0.00124(14)
_refine_ls_extinction_expression Fc^*^=kFc[1+0.001xFc^2^\l^3^/sin(2\q)]^-1/4^
_refine_ls_extinction_method SHELXL
_refine_ls_goodness_of_fit_ref 1.041
_refine_ls_hydrogen_treatment mixed
_refine_ls_matrix_type full
_refine_ls_number_parameters 200
_refine_ls_number_reflns 3439
_refine_ls_number_restraints 0
_refine_ls_restrained_S_all 1.041
_refine_ls_R_factor_all 0.0230
_refine_ls_R_factor_gt 0.0217
_refine_ls_shift/su_max 0.002
_refine_ls_shift/su_mean 0.000
_refine_ls_structure_factor_coef Fsqd
_refine_ls_weighting_details 'calc w=1/[\s^2^(Fo^2^)+(0.0283P)^2^+1.9847P] where P=(Fo^2^+2Fc^2^)/3'
_refine_ls_weighting_scheme calc
_refine_ls_wR_factor_gt 0.0515
_refine_ls_wR_factor_ref 0.0525
_reflns_number_gt 3254
_reflns_number_total 3439
_reflns_threshold_expression >2sigma(I)
_cod_data_source_file ic050894usi20050602_034818_4.cif
_cod_data_source_block 3trans
_cod_depositor_comments
;
The following automatic conversions were performed:
'_symmetry_cell_setting' value 'Monoclinic' changed to 'monoclinic'
according to '/home/saulius/struct/CIF-dictionaries/cif_core.dic'
dictionary named 'cif_core.dic' version 2.4.1 from 2010-06-29.

Automatic conversion script
Id: cif_fix_enum 1527 2010-12-29 10:47:43Z saulius 
;
_cod_database_code 4310065

loop_
_symmetry_equiv_pos_as_xyz
'x, y, z'
'-x+1/2, y+1/2, -z+1/2'
'-x, -y, -z'
'x-1/2, -y-1/2, z-1/2'

loop_
_atom_site_label
_atom_site_type_symbol
_atom_site_fract_x
_atom_site_fract_y
_atom_site_fract_z
_atom_site_U_iso_or_equiv
_atom_site_adp_type
_atom_site_occupancy
_atom_site_symmetry_multiplicity
_atom_site_calc_flag
_atom_site_refinement_flags
_atom_site_disorder_assembly
_atom_site_disorder_group
Re1 Re 0.560317(11) 0.164845(6) 0.935686(11) 0.02011(6) Uani 1 1 d . . .
N1 N 0.3841(3) 0.08717(14) 1.0176(3) 0.0225(5) Uani 1 1 d . . .
N2 N 0.3391(3) -0.04328(14) 1.0782(3) 0.0227(5) Uani 1 1 d . . .
N3 N 0.4638(3) 0.13291(14) 0.7252(3) 0.0253(5) Uani 1 1 d . . .
O1 O 0.8342(3) 0.24401(15) 0.8117(3) 0.0364(5) Uani 1 1 d . . .
O2 O 0.3960(3) 0.32428(13) 0.9756(3) 0.0319(5) Uani 1 1 d . . .
O3 O 0.6754(3) 0.20290(16) 1.2350(2) 0.0373(5) Uani 1 1 d . . .
C1 C 0.7293(3) 0.21630(17) 0.8584(3) 0.0261(6) Uani 1 1 d . . .
C2 C 0.4565(3) 0.26388(18) 0.9549(3) 0.0249(5) Uani 1 1 d . . .
C3 C 0.6345(3) 0.18722(19) 1.1217(3) 0.0259(6) Uani 1 1 d . . .
C4 C 0.4291(3) 0.01109(17) 1.0245(3) 0.0225(5) Uani 1 1 d . . .
C5 C 0.2451(3) 0.08367(17) 1.0740(3) 0.0208(5) Uani 1 1 d . . .
C6 C 0.2161(3) 0.00254(17) 1.1124(3) 0.0215(5) Uani 1 1 d . . .
C7 C 0.0831(3) -0.01826(19) 1.1743(3) 0.0282(6) Uani 1 1 d . . .
H7 H 0.0629 -0.0720 1.2012 0.034 Uiso 1 1 calc R . .
C8 C -0.0181(3) 0.0425(2) 1.1950(4) 0.0338(7) Uani 1 1 d . . .
H8 H -0.1089 0.0302 1.2382 0.041 Uiso 1 1 calc R . .
C9 C 0.0099(3) 0.1216(2) 1.1540(4) 0.0333(7) Uani 1 1 d . . .
H9 H -0.0632 0.1614 1.1687 0.040 Uiso 1 1 calc R . .
C10 C 0.1401(3) 0.14364(19) 1.0931(3) 0.0271(6) Uani 1 1 d . . .
H10 H 0.1578 0.1975 1.0652 0.032 Uiso 1 1 calc R . .
C11 C 0.3171(4) 0.12382(19) 0.7063(3) 0.0316(6) Uani 1 1 d . . .
H11 H 0.2548 0.1324 0.7844 0.038 Uiso 1 1 calc R . .
C12 C 0.2537(4) 0.1024(2) 0.5768(4) 0.0412(8) Uani 1 1 d . . .
H12 H 0.1501 0.0956 0.5671 0.049 Uiso 1 1 calc R . .
C13 C 0.3424(5) 0.0911(2) 0.4636(4) 0.0475(10) Uani 1 1 d . . .
H13 H 0.3013 0.0769 0.3739 0.057 Uiso 1 1 calc R . .
C14 C 0.4926(5) 0.1008(2) 0.4814(4) 0.0447(9) Uani 1 1 d . . .
H14 H 0.5562 0.0935 0.4040 0.054 Uiso 1 1 calc R . .
C15 C 0.5493(4) 0.1212(2) 0.6131(3) 0.0344(7) Uani 1 1 d . . .
H15 H 0.6529 0.1272 0.6247 0.041 Uiso 1 1 calc R . .

loop_
_atom_site_aniso_label
_atom_site_aniso_U_11
_atom_site_aniso_U_22
_atom_site_aniso_U_33
_atom_site_aniso_U_23
_atom_site_aniso_U_13
_atom_site_aniso_U_12
Re 0.01783(8) 0.02076(8) 0.02171(8) 0.00168(3) -0.00030(5) -0.00082(3)
N1 0.0185(11) 0.0239(11) 0.0250(12) 0.0008(9) 0.0005(9) 0.0018(8)
N2 0.0176(11) 0.0241(11) 0.0266(12) 0.0030(9) 0.0047(9) -0.0003(8)
N3 0.0306(13) 0.0198(11) 0.0254(12) 0.0023(9) -0.0018(10) -0.0015(9)
O1 0.0296(11) 0.0372(12) 0.0425(13) 0.0007(10) 0.0071(10) -0.0089(9)
O2 0.0319(12) 0.0284(11) 0.0352(13) -0.0031(9) -0.0014(10) 0.0058(9)
O3 0.0299(12) 0.0539(15) 0.0279(12) -0.0012(10) -0.0061(9) 0.0014(10)
C1 0.0270(14) 0.0227(13) 0.0284(14) -0.0001(10) -0.0010(11) 0.0001(10)
C2 0.0217(13) 0.0278(14) 0.0251(14) 0.0018(11) -0.0032(11) -0.0025(11)
C3 0.0183(12) 0.0297(14) 0.0296(15) 0.0036(12) 0.0008(11) 0.0013(11)
C4 0.0163(13) 0.0248(13) 0.0264(13) 0.0036(11) 0.0020(10) 0.0013(10)
C5 0.0154(12) 0.0282(13) 0.0187(12) -0.0036(10) -0.0011(9) -0.0008(10)
C6 0.0160(12) 0.0287(13) 0.0198(12) -0.0022(10) -0.0008(9) 0.0002(10)
C7 0.0218(13) 0.0343(16) 0.0287(15) -0.0045(12) 0.0053(11) -0.0038(11)
C8 0.0203(14) 0.0455(19) 0.0358(17) -0.0081(14) 0.0089(12) -0.0020(12)
C9 0.0204(14) 0.0393(17) 0.0405(18) -0.0133(13) 0.0034(12) 0.0044(12)
C10 0.0230(14) 0.0266(13) 0.0316(15) -0.0073(12) -0.0009(11) 0.0020(11)
C11 0.0330(16) 0.0326(15) 0.0291(15) 0.0019(12) -0.0052(12) -0.0001(12)
C12 0.044(2) 0.0382(18) 0.0401(19) 0.0019(14) -0.0193(16) -0.0012(15)
C13 0.079(3) 0.0331(18) 0.0294(17) 0.0010(13) -0.0194(18) -0.0024(18)
C14 0.071(3) 0.0362(18) 0.0271(17) 0.0013(13) 0.0072(17) -0.0011(17)
C15 0.0447(19) 0.0289(15) 0.0297(16) 0.0028(12) 0.0065(14) -0.0021(13)

loop_
_atom_type_symbol
_atom_type_description
_atom_type_scat_dispersion_real
_atom_type_scat_dispersion_imag
_atom_type_scat_source
C C 0.0033 0.0016 'International Tables Vol C Tables 4.2.6.8 and 6.1.1.4'
H H 0.0000 0.0000 'International Tables Vol C Tables 4.2.6.8 and 6.1.1.4'
N N 0.0061 0.0033 'International Tables Vol C Tables 4.2.6.8 and 6.1.1.4'
O O 0.0106 0.0060 'International Tables Vol C Tables 4.2.6.8 and 6.1.1.4'
Re Re -1.0185 7.2310 'International Tables Vol C Tables 4.2.6.8 and 6.1.1.4'

loop_
_geom_angle_atom_site_label_1
_geom_angle_atom_site_label_2
_geom_angle_atom_site_label_3
_geom_angle
_geom_angle_site_symmetry_1
_geom_angle_site_symmetry_3
_geom_angle_publ_flag
C3 Re C2 84.78(13) . . ?
C3 Re C1 89.66(13) . . ?
C2 Re C1 92.89(12) . . ?
C3 Re N1 92.04(11) . . ?
C2 Re N1 96.31(10) . . ?
C1 Re N1 170.75(10) . . ?
C3 Re N3 176.21(11) . . ?
C2 Re N3 96.07(11) . . ?
C1 Re N3 93.98(11) . . ?
N1 Re N3 84.20(9) . . ?
C3 Re N2 95.41(11) . 3_657 ?
C2 Re N2 174.14(10) . 3_657 ?
C1 Re N2 92.97(10) . 3_657 ?
N1 Re N2 77.82(9) . 3_657 ?
N3 Re N2 83.36(9) . 3_657 ?
C4 N1 C5 102.9(2) . . ?
C4 N1 Re 110.51(18) . . ?
C5 N1 Re 146.48(19) . . ?
C4 N2 C6 102.6(2) . . ?
C4 N2 Re 109.95(18) . 3_657 ?
C6 N2 Re 147.34(19) . 3_657 ?
C15 N3 C11 117.7(3) . . ?
C15 N3 Re 121.3(2) . . ?
C11 N3 Re 121.0(2) . . ?
O1 C1 Re 176.9(3) . . ?
O2 C2 Re 175.7(3) . . ?
O3 C3 Re 177.5(3) . . ?
N2 C4 N1 118.5(2) . . ?
N2 C4 C4 121.0(3) . 3_657 ?
N1 C4 C4 120.6(3) . 3_657 ?
N1 C5 C10 130.7(3) . . ?
N1 C5 C6 108.3(2) . . ?
C10 C5 C6 121.0(3) . . ?
N2 C6 C7 131.6(3) . . ?
N2 C6 C5 107.8(2) . . ?
C7 C6 C5 120.5(3) . . ?
C8 C7 C6 117.4(3) . . ?
C8 C7 H7 121.3 . . ?
C6 C7 H7 121.3 . . ?
C7 C8 C9 121.7(3) . . ?
C7 C8 H8 119.2 . . ?
C9 C8 H8 119.2 . . ?
C10 C9 C8 122.0(3) . . ?
C10 C9 H9 119.0 . . ?
C8 C9 H9 119.0 . . ?
C9 C10 C5 117.3(3) . . ?
C9 C10 H10 121.3 . . ?
C5 C10 H10 121.3 . . ?
N3 C11 C12 122.4(3) . . ?
N3 C11 H11 118.8 . . ?
C12 C11 H11 118.8 . . ?
C13 C12 C11 119.1(4) . . ?
C13 C12 H12 120.5 . . ?
C11 C12 H12 120.5 . . ?
C12 C13 C14 119.0(3) . . ?
C12 C13 H13 120.5 . . ?
C14 C13 H13 120.5 . . ?
C13 C14 C15 119.2(4) . . ?
C13 C14 H14 120.4 . . ?
C15 C14 H14 120.4 . . ?
N3 C15 C14 122.6(4) . . ?
N3 C15 H15 118.7 . . ?
C14 C15 H15 118.7 . . ?

loop_
_geom_bond_atom_site_label_1
_geom_bond_atom_site_label_2
_geom_bond_distance
_geom_bond_site_symmetry_2
_geom_bond_publ_flag
Re C3 1.908(3) . ?
Re C2 1.910(3) . ?
Re C1 1.915(3) . ?
Re N1 2.210(2) . ?
Re N3 2.223(2) . ?
Re N2 2.226(2) 3_657 ?
N1 C4 1.332(4) . ?
N1 C5 1.381(3) . ?
N2 C4 1.328(4) . ?
N2 C6 1.396(3) . ?
N2 Re 2.226(2) 3_657 ?
N3 C15 1.341(4) . ?
N3 C11 1.349(4) . ?
O1 C1 1.155(4) . ?
O2 C2 1.165(4) . ?
O3 C3 1.156(4) . ?
C4 C4 1.426(5) 3_657 ?
C5 C10 1.395(4) . ?
C5 C6 1.425(4) . ?
C6 C7 1.396(4) . ?
C7 C8 1.384(4) . ?
C7 H7 0.9500 . ?
C8 C9 1.398(5) . ?
C8 H8 0.9500 . ?
C9 C10 1.375(4) . ?
C9 H9 0.9500 . ?
C10 H10 0.9500 . ?
C11 C12 1.390(5) . ?
C11 H11 0.9500 . ?
C12 C13 1.366(6) . ?
C12 H12 0.9500 . ?
C13 C14 1.380(6) . ?
C13 H13 0.9500 . ?
C14 C15 1.381(5) . ?
C14 H14 0.9500 . ?
C15 H15 0.9500 . ?
